data_2216850
loop_
_publ_author_name
'Gao Cao'
'Ying-Qi Mang'
'Ai-Xi Hu'

_publ_section_title (<i>E</i>)-2-[4-<i>tert</i>-Butyl-5-(2-chlorobenzyl)thiazol-2-yliminomethyl]phenol
_journal_coeditor_code XU2378
_journal_issue 12
_journal_name_full 'Acta Crystallographica Section E'
_journal_page_first o4862
_journal_page_last o4862
_journal_paper_doi 10.1107/S1600536807060321
_journal_volume 63
_journal_year 2007
_chemical_formula_iupac 'C21 H21 Cl N2 O S'
_chemical_formula_moiety 'C21 H21 Cl N2 O S'
_chemical_formula_sum 'C21 H21 Cl N2 O S'
_chemical_formula_weight 384.91
_chemical_melting_point 415.5(5)
_chemical_name_systematic
;
(E)-2-[4-tert-Butyl-5-(2-chlorobenzyl)thiazol-2-yliminomethyl]phenol
;
_space_group_IT_number 14
_symmetry_cell_setting monoclinic
_symmetry_space_group_name_Hall '-P 2yn'
_symmetry_space_group_name_H-M 'P 1 21/n 1'
_atom_sites_solution_hydrogens geom
_atom_sites_solution_primary direct
_atom_sites_solution_secondary difmap
_audit_creation_method SHELXL97
_cell_angle_alpha 90.00
_cell_angle_beta 114.2560(10)
_cell_angle_gamma 90.00
_cell_formula_units_Z 4
_cell_length_a 14.3753(11)
_cell_length_b 9.8665(8)
_cell_length_c 14.6565(12)
_cell_measurement_reflns_used 2108
_cell_measurement_temperature 173(2)
_cell_measurement_theta_max 26.81
_cell_measurement_theta_min 2.57
_cell_volume 1895.3(3)
_computing_cell_refinement 'SAINT-Plus (Bruker, 2003)'
_computing_data_collection 'SMART (Bruker, 2001)'
_computing_data_reduction 'SAINT-Plus (Bruker, 2003)'
_computing_molecular_graphics 'SHELXTL (Bruker, 2005)'
_computing_publication_material 'SHELXTL (Bruker, 2005)'
_computing_structure_refinement 'SHELXL97 (Sheldrick, 1997)'
_computing_structure_solution 'SHELXS97 (Sheldrick, 1997)'
_diffrn_ambient_temperature 173(2)
_diffrn_measured_fraction_theta_full 0.997
_diffrn_measured_fraction_theta_max 0.997
_diffrn_measurement_device_type 'Bruker SMART 1000 CCD diffractometer'
_diffrn_measurement_method '\w scans'
_diffrn_radiation_monochromator graphite
_diffrn_radiation_source 'fine-focus sealed tube'
_diffrn_radiation_type MoK\a
_diffrn_radiation_wavelength 0.71073
_diffrn_reflns_av_R_equivalents 0.0457
_diffrn_reflns_av_sigmaI/netI 0.0690
_diffrn_reflns_limit_h_max 17
_diffrn_reflns_limit_h_min -16
_diffrn_reflns_limit_k_max 12
_diffrn_reflns_limit_k_min -8
_diffrn_reflns_limit_l_max 10
_diffrn_reflns_limit_l_min -18
_diffrn_reflns_number 8743
_diffrn_reflns_theta_full 26.00
_diffrn_reflns_theta_max 26.00
_diffrn_reflns_theta_min 1.67
_diffrn_standards_number 0
_exptl_absorpt_coefficient_mu 0.324
_exptl_absorpt_correction_T_max 0.9881
_exptl_absorpt_correction_T_min 0.8678
_exptl_absorpt_correction_type multi-scan
_exptl_absorpt_process_details '(SADABS; Sheldrick, 2004)'
_exptl_crystal_colour yellow
_exptl_crystal_density_diffrn 1.349
_exptl_crystal_density_method 'not measured'
_exptl_crystal_description platelet
_exptl_crystal_F_000 808
_exptl_crystal_size_max 0.45
_exptl_crystal_size_mid 0.40
_exptl_crystal_size_min 0.04
_refine_diff_density_max 0.505
_refine_diff_density_min -0.382
_refine_ls_extinction_method none
_refine_ls_goodness_of_fit_ref 1.029
_refine_ls_hydrogen_treatment constr
_refine_ls_matrix_type full
_refine_ls_number_parameters 239
_refine_ls_number_reflns 3712
_refine_ls_number_restraints 0
_refine_ls_restrained_S_all 1.029
_refine_ls_R_factor_all 0.0991
_refine_ls_R_factor_gt 0.0507
_refine_ls_shift/su_max 0.001
_refine_ls_shift/su_mean 0.000
_refine_ls_structure_factor_coef Fsqd
_refine_ls_weighting_details 'calc w=1/[\s^2^(Fo^2^)+(0.0621P)^2^+0.7216P] where P=(Fo^2^+2Fc^2^)/3'
_refine_ls_weighting_scheme calc
_refine_ls_wR_factor_gt 0.1163
_refine_ls_wR_factor_ref 0.1413
_reflns_number_gt 2261
_reflns_number_total 3712
_reflns_threshold_expression I>2\s(I)
_cod_data_source_file xu2378.cif
_cod_data_source_block I
_cod_depositor_comments
;
The following automatic conversions were performed:
'_symmetry_cell_setting' value 'Monoclinic' changed to 'monoclinic'
according to '/home/saulius/struct/CIF-dictionaries/cif_core.dic'
dictionary named 'cif_core.dic' version 2.4.1 from 2010-06-29.

Automatic conversion script
Id: cif_fix_enum 1527 2010-12-29 10:47:43Z saulius 

The following automatic conversions were performed:

'_chemical_melting_point' value '415-416' was changed to '415.5(5)' -
the average value was taken and precision was estimated.

Automatic conversion script
Id: cif_fix_values 1646 2011-03-28 12:23:43Z adriana 

The following automatic conversions were performed:

'_chemical_melting_point' value '415-416' was changed to '415.5(5)' -
the average value was taken and precision was
estimated.

'_symmetry_cell_setting' value 'Monoclinic' changed to
'monoclinic' according to
/home/saulius/struct/CIF-dictionaries/cif_core.dic dictionary named
'cif_core.dic' version 2.4.1 from 2010-06-29.

Automatic conversion script
Id: cif_fix_values 1715 2011-07-08 13:25:40Z adriana 
;
_cod_original_sg_symbol_H-M 'P 21/n'
_cod_database_code 2216850
_cod_database_fobs_code 2216850

loop_
_symmetry_equiv_pos_as_xyz
'x, y, z'
'-x+1/2, y+1/2, -z+1/2'
'-x, -y, -z'
'x-1/2, -y-1/2, z-1/2'

loop_
_atom_site_type_symbol
_atom_site_label
_atom_site_fract_x
_atom_site_fract_y
_atom_site_fract_z
_atom_site_U_iso_or_equiv
_atom_site_adp_type
_atom_site_calc_flag
_atom_site_refinement_flags
_atom_site_occupancy
Cl Cl1 0.12770(7) 0.39657(10) 1.20048(7) 0.0505(3) Uani d . 1
S S1 0.26019(6) 0.19364(8) 1.07258(6) 0.0321(2) Uani d . 1
C C1 0.2842(2) 0.0488(3) 1.0210(2) 0.0259(7) Uani d . 1
C C2 0.1231(2) 0.0851(3) 0.9187(2) 0.0236(7) Uani d . 1
C C3 0.1380(2) 0.1947(3) 0.9809(2) 0.0265(7) Uani d . 1
C C4 0.4059(2) -0.1106(3) 1.0279(2) 0.0287(7) Uani d . 1
H H4 0.3556 -0.1502 0.9693 0.034 Uiso calc R 1
C C5 0.5070(2) -0.1704(3) 1.0723(2) 0.0276(7) Uani d . 1
C C6 0.5864(2) -0.1096(3) 1.1541(2) 0.0300(7) Uani d . 1
C C7 0.6827(2) -0.1702(3) 1.1944(3) 0.0382(8) Uani d . 1
H H7 0.7367 -0.1292 1.2495 0.046 Uiso calc R 1
C C8 0.6996(3) -0.2887(3) 1.1549(3) 0.0447(9) Uani d . 1
H H8 0.7654 -0.3291 1.1828 0.054 Uiso calc R 1
C C9 0.6217(3) -0.3507(4) 1.0742(3) 0.0465(10) Uani d . 1
H H9 0.6337 -0.4334 1.0477 0.056 Uiso calc R 1
C C10 0.5272(3) -0.2907(3) 1.0336(3) 0.0397(8) Uani d . 1
H H10 0.4743 -0.3320 0.9777 0.048 Uiso calc R 1
C C11 0.0263(2) 0.0488(3) 0.8268(2) 0.0287(7) Uani d . 1
C C12 0.0344(3) -0.0939(3) 0.7907(3) 0.0483(10) Uani d . 1
H H12A 0.0941 -0.0994 0.7747 0.072 Uiso calc R 1
H H12B -0.0273 -0.1146 0.7308 0.072 Uiso calc R 1
H H12C 0.0416 -0.1594 0.8435 0.072 Uiso calc R 1
C C13 -0.0674(2) 0.0514(4) 0.8515(3) 0.0456(9) Uani d . 1
H H13A -0.0587 -0.0150 0.9041 0.068 Uiso calc R 1
H H13B -0.1285 0.0288 0.7914 0.068 Uiso calc R 1
H H13C -0.0751 0.1421 0.8747 0.068 Uiso calc R 1
C C14 0.0127(3) 0.1484(4) 0.7429(3) 0.0555(11) Uani d . 1
H H14A 0.0048 0.2402 0.7642 0.083 Uiso calc R 1
H H14B -0.0482 0.1240 0.6833 0.083 Uiso calc R 1
H H14C 0.0727 0.1452 0.7273 0.083 Uiso calc R 1
C C15 0.0666(2) 0.3079(3) 0.9796(3) 0.0336(8) Uani d . 1
H H15A 0.0310 0.2821 1.0222 0.040 Uiso calc R 1
H H15B 0.0144 0.3199 0.9104 0.040 Uiso calc R 1
C C16 0.1213(2) 0.4412(3) 1.0164(2) 0.0297(7) Uani d . 1
C C17 0.1528(2) 0.4889(3) 1.1124(2) 0.0314(7) Uani d . 1
C C18 0.2037(2) 0.6114(3) 1.1429(3) 0.0354(8) Uani d . 1
H H18 0.2245 0.6416 1.2100 0.043 Uiso calc R 1
C C19 0.2235(2) 0.6878(3) 1.0754(3) 0.0400(9) Uani d . 1
H H19 0.2584 0.7717 1.0956 0.048 Uiso calc R 1
C C20 0.1930(3) 0.6442(3) 0.9775(3) 0.0425(9) Uani d . 1
H H20 0.2063 0.6991 0.9310 0.051 Uiso calc R 1
C C21 0.1438(2) 0.5230(3) 0.9472(3) 0.0371(8) Uani d . 1
H H21 0.1247 0.4929 0.8804 0.045 Uiso calc R 1
N N1 0.20771(18) 0.0024(2) 0.94293(18) 0.0265(6) Uani d . 1
N N2 0.38305(17) -0.0053(2) 1.06618(19) 0.0275(6) Uani d . 1
O O1 0.57396(16) 0.0080(2) 1.19436(18) 0.0427(6) Uani d . 1
H H1 0.5129 0.0329 1.1657 0.064 Uiso calc R 1

loop_
_atom_site_aniso_label
_atom_site_aniso_U_11
_atom_site_aniso_U_22
_atom_site_aniso_U_33
_atom_site_aniso_U_12
_atom_site_aniso_U_13
_atom_site_aniso_U_23
Cl1 0.0506(6) 0.0546(6) 0.0465(6) -0.0011(4) 0.0202(5) 0.0112(5)
S1 0.0229(4) 0.0304(4) 0.0342(5) 0.0003(3) 0.0028(3) -0.0070(4)
C1 0.0229(16) 0.0256(16) 0.0261(17) -0.0010(12) 0.0068(14) 0.0010(13)
C2 0.0212(15) 0.0223(15) 0.0263(17) -0.0023(12) 0.0085(13) 0.0019(13)
C3 0.0189(15) 0.0271(16) 0.0278(17) -0.0003(12) 0.0039(13) 0.0022(14)
C4 0.0257(16) 0.0293(17) 0.0281(17) -0.0016(13) 0.0081(14) 0.0039(14)
C5 0.0258(16) 0.0286(17) 0.0285(18) 0.0017(13) 0.0111(14) 0.0063(13)
C6 0.0245(16) 0.0335(18) 0.0314(18) 0.0017(13) 0.0109(14) 0.0041(14)
C7 0.0226(17) 0.050(2) 0.039(2) 0.0031(15) 0.0096(16) 0.0104(16)
C8 0.032(2) 0.046(2) 0.064(3) 0.0133(17) 0.0265(19) 0.017(2)
C9 0.044(2) 0.0354(19) 0.068(3) 0.0103(17) 0.030(2) 0.0015(19)
C10 0.0339(19) 0.038(2) 0.049(2) -0.0015(15) 0.0187(17) -0.0037(17)
C11 0.0230(16) 0.0282(16) 0.0279(18) 0.0007(13) 0.0034(14) -0.0019(14)
C12 0.035(2) 0.047(2) 0.046(2) 0.0033(16) 0.0004(17) -0.0213(18)
C13 0.0283(19) 0.051(2) 0.052(2) -0.0141(16) 0.0107(18) -0.0192(18)
C14 0.044(2) 0.067(3) 0.038(2) -0.0044(19) -0.0016(18) 0.017(2)
C15 0.0241(16) 0.0268(16) 0.045(2) -0.0009(13) 0.0090(15) -0.0062(15)
C16 0.0186(15) 0.0249(16) 0.038(2) 0.0075(12) 0.0040(15) 0.0006(14)
C17 0.0273(17) 0.0289(17) 0.0327(19) 0.0066(14) 0.0071(15) 0.0040(14)
C18 0.0269(17) 0.0301(18) 0.041(2) 0.0040(14) 0.0058(15) -0.0058(16)
C19 0.0336(19) 0.0311(18) 0.049(2) -0.0024(15) 0.0106(17) 0.0005(17)
C20 0.039(2) 0.039(2) 0.049(2) 0.0040(16) 0.0176(18) 0.0127(18)
C21 0.0263(17) 0.0317(19) 0.042(2) 0.0059(14) 0.0029(16) -0.0053(15)
N1 0.0227(13) 0.0241(13) 0.0284(15) 0.0027(11) 0.0064(12) 0.0027(11)
N2 0.0207(13) 0.0274(14) 0.0301(15) 0.0025(11) 0.0061(11) 0.0046(12)
O1 0.0286(13) 0.0470(14) 0.0396(15) 0.0040(11) 0.0010(11) -0.0080(12)

loop_
_atom_type_symbol
_atom_type_description
_atom_type_scat_dispersion_real
_atom_type_scat_dispersion_imag
_atom_type_scat_source
C C 0.0033 0.0016 'International Tables Vol C Tables 4.2.6.8 and 6.1.1.4'
H H 0.0000 0.0000 'International Tables Vol C Tables 4.2.6.8 and 6.1.1.4'
N N 0.0061 0.0033 'International Tables Vol C Tables 4.2.6.8 and 6.1.1.4'
O O 0.0106 0.0060 'International Tables Vol C Tables 4.2.6.8 and 6.1.1.4'
S S 0.1246 0.1234 'International Tables Vol C Tables 4.2.6.8 and 6.1.1.4'
Cl Cl 0.1484 0.1585 'International Tables Vol C Tables 4.2.6.8 and 6.1.1.4'

loop_
_geom_angle_atom_site_label_1
_geom_angle_atom_site_label_2
_geom_angle_atom_site_label_3
_geom_angle
C1 S1 C3 89.20(14)
N1 C1 N2 127.4(3)
N1 C1 S1 115.5(2)
N2 C1 S1 117.2(2)
C3 C2 N1 114.4(3)
C3 C2 C11 127.4(3)
N1 C2 C11 118.2(2)
C2 C3 C15 130.8(3)
C2 C3 S1 110.2(2)
C15 C3 S1 119.0(2)
N2 C4 C5 121.4(3)
N2 C4 H4 119.3
C5 C4 H4 119.3
C10 C5 C6 118.5(3)
C10 C5 C4 120.0(3)
C6 C5 C4 121.5(3)
O1 C6 C7 118.1(3)
O1 C6 C5 122.2(3)
C7 C6 C5 119.7(3)
C8 C7 C6 120.2(3)
C8 C7 H7 119.9
C6 C7 H7 119.9
C7 C8 C9 120.8(3)
C7 C8 H8 119.6
C9 C8 H8 119.6
C10 C9 C8 119.1(3)
C10 C9 H9 120.4
C8 C9 H9 120.4
C9 C10 C5 121.6(3)
C9 C10 H10 119.2
C5 C10 H10 119.2
C14 C11 C12 108.6(3)
C14 C11 C2 109.2(3)
C12 C11 C2 110.6(2)
C14 C11 C13 110.2(3)
C12 C11 C13 107.3(3)
C2 C11 C13 110.9(3)
C11 C12 H12A 109.5
C11 C12 H12B 109.5
H12A C12 H12B 109.5
C11 C12 H12C 109.5
H12A C12 H12C 109.5
H12B C12 H12C 109.5
C11 C13 H13A 109.5
C11 C13 H13B 109.5
H13A C13 H13B 109.5
C11 C13 H13C 109.5
H13A C13 H13C 109.5
H13B C13 H13C 109.5
C11 C14 H14A 109.5
C11 C14 H14B 109.5
H14A C14 H14B 109.5
C11 C14 H14C 109.5
H14A C14 H14C 109.5
H14B C14 H14C 109.5
C3 C15 C16 112.8(2)
C3 C15 H15A 109.0
C16 C15 H15A 109.0
C3 C15 H15B 109.0
C16 C15 H15B 109.0
H15A C15 H15B 107.8
C17 C16 C21 117.2(3)
C17 C16 C15 124.6(3)
C21 C16 C15 118.2(3)
C16 C17 C18 122.5(3)
C16 C17 Cl1 120.0(2)
C18 C17 Cl1 117.5(3)
C19 C18 C17 119.1(3)
C19 C18 H18 120.4
C17 C18 H18 120.4
C18 C19 C20 120.6(3)
C18 C19 H19 119.7
C20 C19 H19 119.7
C21 C20 C19 120.6(3)
C21 C20 H20 119.7
C19 C20 H20 119.7
C20 C21 C16 120.0(3)
C20 C21 H21 120.0
C16 C21 H21 120.0
C1 N1 C2 110.7(2)
C4 N2 C1 119.5(3)
C6 O1 H1 109.5

loop_
_geom_bond_atom_site_label_1
_geom_bond_atom_site_label_2
_geom_bond_distance
Cl1 C17 1.735(3)
S1 C1 1.717(3)
S1 C3 1.718(3)
C1 N1 1.302(4)
C1 N2 1.404(4)
C2 C3 1.372(4)
C2 N1 1.385(3)
C2 C11 1.529(4)
C3 C15 1.513(4)
C4 N2 1.286(4)
C4 C5 1.451(4)
C4 H4 0.9500
C5 C10 1.397(4)
C5 C6 1.405(4)
C6 O1 1.347(4)
C6 C7 1.397(4)
C7 C8 1.371(5)
C7 H7 0.9500
C8 C9 1.392(5)
C8 H8 0.9500
C9 C10 1.373(5)
C9 H9 0.9500
C10 H10 0.9500
C11 C14 1.522(5)
C11 C12 1.525(4)
C11 C13 1.533(4)
C12 H12A 0.9800
C12 H12B 0.9800
C12 H12C 0.9800
C13 H13A 0.9800
C13 H13B 0.9800
C13 H13C 0.9800
C14 H14A 0.9800
C14 H14B 0.9800
C14 H14C 0.9800
C15 C16 1.513(4)
C15 H15A 0.9900
C15 H15B 0.9900
C16 C17 1.372(4)
C16 C21 1.433(5)
C17 C18 1.388(4)
C18 C19 1.364(5)
C18 H18 0.9500
C19 C20 1.385(5)
C19 H19 0.9500
C20 C21 1.368(4)
C20 H20 0.9500
C21 H21 0.9500
O1 H1 0.8400

loop_
_geom_hbond_atom_site_label_D
_geom_hbond_atom_site_label_H
_geom_hbond_atom_site_label_A
_geom_hbond_distance_DH
_geom_hbond_distance_HA
_geom_hbond_distance_DA
_geom_hbond_angle_DHA
O1 H1 N2 0.84 1.87 2.616(3) 146

loop_
_geom_torsion_atom_site_label_1
_geom_torsion_atom_site_label_2
_geom_torsion_atom_site_label_3
_geom_torsion_atom_site_label_4
_geom_torsion
C3 S1 C1 N1 -1.1(2)
C3 S1 C1 N2 178.2(2)
N1 C2 C3 C15 179.3(3)
C11 C2 C3 C15 1.2(5)
N1 C2 C3 S1 -0.7(3)
C11 C2 C3 S1 -178.9(2)
C1 S1 C3 C2 0.9(2)
C1 S1 C3 C15 -179.1(3)
N2 C4 C5 C10 175.1(3)
N2 C4 C5 C6 -5.2(5)
C10 C5 C6 O1 178.5(3)
C4 C5 C6 O1 -1.3(5)
C10 C5 C6 C7 -0.1(5)
C4 C5 C6 C7 -179.8(3)
O1 C6 C7 C8 -178.9(3)
C5 C6 C7 C8 -0.3(5)
C6 C7 C8 C9 -0.1(5)
C7 C8 C9 C10 0.8(5)
C8 C9 C10 C5 -1.2(5)
C6 C5 C10 C9 0.8(5)
C4 C5 C10 C9 -179.4(3)
C3 C2 C11 C14 71.4(4)
N1 C2 C11 C14 -106.8(3)
C3 C2 C11 C12 -169.2(3)
N1 C2 C11 C12 12.7(4)
C3 C2 C11 C13 -50.3(4)
N1 C2 C11 C13 131.6(3)
C2 C3 C15 C16 -146.9(3)
S1 C3 C15 C16 33.1(4)
C3 C15 C16 C17 -96.4(4)
C3 C15 C16 C21 82.4(3)
C21 C16 C17 C18 0.6(4)
C15 C16 C17 C18 179.3(3)
C21 C16 C17 Cl1 179.6(2)
C15 C16 C17 Cl1 -1.7(4)
C16 C17 C18 C19 0.0(5)
Cl1 C17 C18 C19 -179.1(2)
C17 C18 C19 C20 0.2(5)
C18 C19 C20 C21 -0.9(5)
C19 C20 C21 C16 1.5(5)
C17 C16 C21 C20 -1.3(4)
C15 C16 C21 C20 179.9(3)
N2 C1 N1 C2 -178.3(3)
S1 C1 N1 C2 0.9(3)
C3 C2 N1 C1 -0.1(4)
C11 C2 N1 C1 178.3(3)
C5 C4 N2 C1 -179.7(3)
N1 C1 N2 C4 1.9(5)
S1 C1 N2 C4 -177.2(2)

loop_
_cod_related_entry_id
_cod_related_entry_database
_cod_related_entry_code
1 ChemSpider 30655400
